data_2212524
loop_
_publ_author_name
'Yan-Qing Ge'
'Yong Xia'
'Fang Wei'
'Wen-Liang Dong'
'Bao-Xiang Zhao'

_publ_section_title
;
 <i>N</i>-Benzyl-5-phenyl-1<i>H</i>-pyrazole-3-carboxamide
;
_journal_coeditor_code CV2194
_journal_issue 3
_journal_name_full 'Acta Crystallographica Section E'
_journal_page_first o1186
_journal_page_last o1187
_journal_paper_doi 10.1107/S1600536807004965
_journal_volume 63
_journal_year 2007
_chemical_formula_iupac 'C17 H15 N3 O'
_chemical_formula_moiety 'C17 H15 N3 O'
_chemical_formula_sum 'C17 H15 N3 O'
_chemical_formula_weight 277.32
_chemical_name_systematic
;
N-Benzyl-5-phenyl-1H-pyrazole-3-carboxamide
;
_space_group_IT_number 61
_symmetry_cell_setting orthorhombic
_symmetry_space_group_name_Hall '-P 2ac 2ab'
_symmetry_space_group_name_H-M 'P b c a'
_atom_sites_solution_hydrogens geom
_atom_sites_solution_primary direct
_atom_sites_solution_secondary difmap
_audit_creation_method SHELXL97
_cell_angle_alpha 90.00
_cell_angle_beta 90.00
_cell_angle_gamma 90.00
_cell_formula_units_Z 8
_cell_length_a 11.09090(10)
_cell_length_b 8.10440(10)
_cell_length_c 32.0936(4)
_cell_measurement_reflns_used 5284
_cell_measurement_temperature 293(2)
_cell_measurement_theta_max 25.15
_cell_measurement_theta_min 2.54
_cell_volume 2884.74(6)
_computing_cell_refinement APEX2
_computing_data_collection 'APEX2 (Bruker, 2005)'
_computing_data_reduction APEX2
_computing_molecular_graphics 'SHELXTL (Bruker, 1997)'
_computing_publication_material 'WinGX (Farrugia, 1999)'
_computing_structure_refinement 'SHELXL97 (Sheldrick, 1997)'
_computing_structure_solution 'SIR97 (Altomare <i>et al.</i>,  1999)'
_diffrn_ambient_temperature 293(2)
_diffrn_measured_fraction_theta_full 0.997
_diffrn_measured_fraction_theta_max 0.997
_diffrn_measurement_device_type 'Bruker APEXII CCD area-detector'
_diffrn_measurement_method '\f and \w'
_diffrn_radiation_monochromator graphite
_diffrn_radiation_source 'fine-focus sealed tube'
_diffrn_radiation_type MoK\a
_diffrn_radiation_wavelength 0.71073
_diffrn_reflns_av_R_equivalents 0.0340
_diffrn_reflns_av_sigmaI/netI 0.0197
_diffrn_reflns_limit_h_max 13
_diffrn_reflns_limit_h_min -14
_diffrn_reflns_limit_k_max 10
_diffrn_reflns_limit_k_min -10
_diffrn_reflns_limit_l_max 41
_diffrn_reflns_limit_l_min -41
_diffrn_reflns_number 22629
_diffrn_reflns_theta_full 27.47
_diffrn_reflns_theta_max 27.47
_diffrn_reflns_theta_min 1.27
_diffrn_standards_decay_% 0
_diffrn_standards_interval_count 0
_diffrn_standards_interval_time 0
_diffrn_standards_number 0
_exptl_absorpt_coefficient_mu 0.082
_exptl_absorpt_correction_T_max 0.9846
_exptl_absorpt_correction_T_min 0.9742
_exptl_absorpt_correction_type multi-scan
_exptl_absorpt_process_details '(APEX2; Bruker, 2005)'
_exptl_crystal_colour colourless
_exptl_crystal_density_diffrn 1.277
_exptl_crystal_density_method 'not measured'
_exptl_crystal_description prism
_exptl_crystal_F_000 1168
_exptl_crystal_size_max 0.32
_exptl_crystal_size_mid 0.23
_exptl_crystal_size_min 0.19
_refine_diff_density_max 0.201
_refine_diff_density_min -0.244
_refine_ls_extinction_method none
_refine_ls_goodness_of_fit_ref 1.094
_refine_ls_hydrogen_treatment constr
_refine_ls_matrix_type full
_refine_ls_number_parameters 190
_refine_ls_number_reflns 3299
_refine_ls_number_restraints 0
_refine_ls_restrained_S_all 1.094
_refine_ls_R_factor_all 0.0650
_refine_ls_R_factor_gt 0.0419
_refine_ls_shift/su_max 0.001
_refine_ls_shift/su_mean 0.000
_refine_ls_structure_factor_coef Fsqd
_refine_ls_weighting_details 'calc w = 1/[\s^2^(Fo^2^)+(0.0705P)^2^+0.4894P] where P=(Fo^2^+2Fc^2^)/3'
_refine_ls_weighting_scheme calc
_refine_ls_wR_factor_gt 0.1192
_refine_ls_wR_factor_ref 0.1429
_reflns_number_gt 2460
_reflns_number_total 3299
_reflns_threshold_expression I>2\s(I)
_cod_data_source_file cv2194.cif
_cod_data_source_block I
_cod_database_code 2212524
_cod_database_fobs_code 2212524

loop_
_symmetry_equiv_pos_as_xyz
'x, y, z'
'-x+1/2, -y, z+1/2'
'-x, y+1/2, -z+1/2'
'x+1/2, -y+1/2, -z'
'-x, -y, -z'
'x-1/2, y, -z-1/2'
'x, -y-1/2, z-1/2'
'-x-1/2, y-1/2, z'

loop_
_atom_site_type_symbol
_atom_site_label
_atom_site_fract_x
_atom_site_fract_y
_atom_site_fract_z
_atom_site_U_iso_or_equiv
_atom_site_adp_type
_atom_site_calc_flag
_atom_site_refinement_flags
_atom_site_occupancy
O O1 0.22691(11) 0.43792(17) 0.44664(4) 0.0660(4) Uani d . 1
N N1 0.50559(11) 0.18217(16) 0.52387(4) 0.0455(3) Uani d . 1
H H1A 0.5715 0.1379 0.5325 0.055 Uiso calc R 1
N N2 0.49650(11) 0.26572(16) 0.48791(4) 0.0469(3) Uani d . 1
N N3 0.41688(13) 0.46475(18) 0.42387(4) 0.0543(4) Uani d . 1
H H3A 0.4904 0.4327 0.4265 0.065 Uiso calc R 1
C C1 0.37215(18) -0.0296(2) 0.66679(5) 0.0597(5) Uani d . 1
H H1B 0.3667 -0.0714 0.6937 0.072 Uiso calc R 1
C C2 0.28868(17) 0.0822(2) 0.65268(5) 0.0638(5) Uani d . 1
H H2B 0.2262 0.1153 0.6701 0.077 Uiso calc R 1
C C3 0.29658(15) 0.1461(2) 0.61283(5) 0.0547(4) Uani d . 1
H H3B 0.2395 0.2219 0.6036 0.066 Uiso calc R 1
C C4 0.38940(13) 0.09787(18) 0.58646(4) 0.0416(3) Uani d . 1
C C5 0.47243(14) -0.01687(19) 0.60088(5) 0.0491(4) Uani d . 1
H H5A 0.5344 -0.0520 0.5835 0.059 Uiso calc R 1
C C6 0.46373(17) -0.0794(2) 0.64089(5) 0.0566(4) Uani d . 1
H H6A 0.5202 -0.1556 0.6503 0.068 Uiso calc R 1
C C7 0.40040(13) 0.17465(18) 0.54514(4) 0.0418(3) Uani d . 1
C C8 0.31750(14) 0.2580(2) 0.52113(4) 0.0476(4) Uani d . 1
H H8A 0.2363 0.2751 0.5270 0.057 Uiso calc R 1
C C9 0.38124(13) 0.31121(18) 0.48625(4) 0.0433(3) Uani d . 1
C C10 0.33498(14) 0.40893(19) 0.45080(4) 0.0454(4) Uani d . 1
C C11 0.38674(19) 0.5781(2) 0.39010(5) 0.0605(5) Uani d . 1
H H11A 0.4454 0.6669 0.3898 0.073 Uiso calc R 1
H H11B 0.3084 0.6264 0.3957 0.073 Uiso calc R 1
C C12 0.38384(14) 0.49934(19) 0.34776(5) 0.0481(4) Uani d . 1
C C13 0.47649(18) 0.5235(3) 0.31975(6) 0.0680(5) Uani d . 1
H H13A 0.5415 0.5900 0.3270 0.082 Uiso calc R 1
C C14 0.4731(3) 0.4495(4) 0.28109(7) 0.0936(8) Uani d . 1
H H14A 0.5361 0.4660 0.2624 0.112 Uiso calc R 1
C C15 0.3782(3) 0.3524(3) 0.27005(7) 0.1010(9) Uani d . 1
H H15A 0.3769 0.3017 0.2440 0.121 Uiso calc R 1
C C16 0.2849(3) 0.3294(3) 0.29721(7) 0.0895(8) Uani d . 1
H H16A 0.2197 0.2638 0.2896 0.107 Uiso calc R 1
C C17 0.28730(17) 0.4032(2) 0.33576(6) 0.0636(5) Uani d . 1
H H17A 0.2230 0.3880 0.3540 0.076 Uiso calc R 1

loop_
_atom_site_aniso_label
_atom_site_aniso_U_11
_atom_site_aniso_U_22
_atom_site_aniso_U_33
_atom_site_aniso_U_12
_atom_site_aniso_U_13
_atom_site_aniso_U_23
O1 0.0462(7) 0.0887(9) 0.0632(7) -0.0013(6) -0.0056(5) 0.0254(6)
N1 0.0417(7) 0.0567(7) 0.0379(6) 0.0046(6) 0.0008(5) 0.0049(5)
N2 0.0460(7) 0.0570(8) 0.0377(7) -0.0005(6) 0.0001(5) 0.0037(5)
N3 0.0512(8) 0.0662(9) 0.0455(7) -0.0037(7) -0.0017(6) 0.0123(6)
C1 0.0802(12) 0.0615(10) 0.0376(8) -0.0096(9) 0.0026(8) 0.0049(7)
C2 0.0688(12) 0.0729(12) 0.0496(9) 0.0020(9) 0.0170(8) 0.0013(8)
C3 0.0505(9) 0.0636(10) 0.0499(9) 0.0060(8) 0.0058(7) 0.0047(7)
C4 0.0409(8) 0.0455(7) 0.0383(7) -0.0046(6) -0.0010(6) -0.0003(6)
C5 0.0489(9) 0.0512(8) 0.0471(8) 0.0014(7) 0.0050(7) 0.0023(6)
C6 0.0647(11) 0.0538(9) 0.0512(9) 0.0001(8) -0.0065(8) 0.0102(7)
C7 0.0404(8) 0.0467(7) 0.0384(7) -0.0029(6) -0.0002(6) -0.0009(6)
C8 0.0386(8) 0.0603(9) 0.0439(8) -0.0006(7) -0.0007(6) 0.0060(7)
C9 0.0421(8) 0.0486(8) 0.0392(7) -0.0039(6) -0.0042(6) 0.0003(6)
C10 0.0444(8) 0.0506(8) 0.0411(7) -0.0059(6) -0.0054(6) 0.0018(6)
C11 0.0794(12) 0.0520(9) 0.0499(9) -0.0081(9) -0.0019(8) 0.0111(7)
C12 0.0527(9) 0.0460(8) 0.0456(8) 0.0003(7) -0.0030(7) 0.0141(6)
C13 0.0634(12) 0.0778(12) 0.0627(11) -0.0030(9) 0.0067(9) 0.0161(9)
C14 0.118(2) 0.0991(18) 0.0640(13) 0.0143(16) 0.0286(13) 0.0162(12)
C15 0.185(3) 0.0705(14) 0.0478(11) 0.0054(18) -0.0094(16) 0.0052(10)
C16 0.131(2) 0.0676(13) 0.0701(14) -0.0254(13) -0.0369(14) 0.0171(10)
C17 0.0690(12) 0.0598(10) 0.0621(11) -0.0123(9) -0.0078(9) 0.0181(8)

loop_
_atom_type_symbol
_atom_type_description
_atom_type_scat_dispersion_real
_atom_type_scat_dispersion_imag
_atom_type_scat_source
C C 0.0033 0.0016 'International Tables Vol C Tables 4.2.6.8 and 6.1.1.4'
H H 0.0000 0.0000 'International Tables Vol C Tables 4.2.6.8 and 6.1.1.4'
N N 0.0061 0.0033 'International Tables Vol C Tables 4.2.6.8 and 6.1.1.4'
O O 0.0106 0.0060 'International Tables Vol C Tables 4.2.6.8 and 6.1.1.4'

loop_
_geom_angle_atom_site_label_1
_geom_angle_atom_site_label_2
_geom_angle_atom_site_label_3
_geom_angle
N2 N1 C7 113.07(12)
N2 N1 H1A 123.5
C7 N1 H1A 123.5
C9 N2 N1 104.26(11)
C10 N3 C11 122.62(15)
C10 N3 H3A 118.7
C11 N3 H3A 118.7
C2 C1 C6 119.56(15)
C2 C1 H1B 120.2
C6 C1 H1B 120.2
C1 C2 C3 120.66(16)
C1 C2 H2B 119.7
C3 C2 H2B 119.7
C2 C3 C4 120.33(16)
C2 C3 H3B 119.8
C4 C3 H3B 119.8
C5 C4 C3 118.51(14)
C5 C4 C7 121.95(13)
C3 C4 C7 119.47(14)
C6 C5 C4 120.55(15)
C6 C5 H5A 119.7
C4 C5 H5A 119.7
C1 C6 C5 120.37(16)
C1 C6 H6A 119.8
C5 C6 H6A 119.8
N1 C7 C8 105.73(13)
N1 C7 C4 123.08(13)
C8 C7 C4 131.10(13)
C7 C8 C9 105.24(13)
C7 C8 H8A 127.4
C9 C8 H8A 127.4
N2 C9 C8 111.69(13)
N2 C9 C10 120.83(13)
C8 C9 C10 127.48(14)
O1 C10 N3 121.97(14)
O1 C10 C9 121.64(14)
N3 C10 C9 116.38(14)
N3 C11 C12 114.16(14)
N3 C11 H11A 108.7
C12 C11 H11A 108.7
N3 C11 H11B 108.7
C12 C11 H11B 108.7
H11A C11 H11B 107.6
C13 C12 C17 118.47(17)
C13 C12 C11 120.90(16)
C17 C12 C11 120.62(16)
C14 C13 C12 120.3(2)
C14 C13 H13A 119.8
C12 C13 H13A 119.8
C15 C14 C13 120.4(2)
C15 C14 H14A 119.8
C13 C14 H14A 119.8
C14 C15 C16 119.9(2)
C14 C15 H15A 120.0
C16 C15 H15A 120.0
C15 C16 C17 120.0(2)
C15 C16 H16A 120.0
C17 C16 H16A 120.0
C16 C17 C12 120.8(2)
C16 C17 H17A 119.6
C12 C17 H17A 119.6

loop_
_geom_bond_atom_site_label_1
_geom_bond_atom_site_label_2
_geom_bond_distance
O1 C10 1.2287(19)
N1 N2 1.3417(16)
N1 C7 1.3532(18)
N1 H1A 0.8600
N2 C9 1.3314(19)
N3 C10 1.3329(19)
N3 C11 1.460(2)
N3 H3A 0.8600
C1 C2 1.372(3)
C1 C6 1.373(2)
C1 H1B 0.9300
C2 C3 1.383(2)
C2 H2B 0.9300
C3 C4 1.389(2)
C3 H3B 0.9300
C4 C5 1.388(2)
C4 C7 1.4700(19)
C5 C6 1.384(2)
C5 H5A 0.9300
C6 H6A 0.9300
C7 C8 1.377(2)
C8 C9 1.392(2)
C8 H8A 0.9300
C9 C10 1.478(2)
C11 C12 1.502(2)
C11 H11A 0.9700
C11 H11B 0.9700
C12 C13 1.379(2)
C12 C17 1.379(2)
C13 C14 1.378(3)
C13 H13A 0.9300
C14 C15 1.362(4)
C14 H14A 0.9300
C15 C16 1.366(4)
C15 H15A 0.9300
C16 C17 1.374(3)
C16 H16A 0.9300
C17 H17A 0.9300

loop_
_geom_hbond_atom_site_label_D
_geom_hbond_atom_site_label_H
_geom_hbond_atom_site_label_A
_geom_hbond_site_symmetry_A
_geom_hbond_distance_DH
_geom_hbond_distance_HA
_geom_hbond_distance_DA
_geom_hbond_angle_DHA
_geom_hbond_publ_flag
N1 H1A O1 4_556 0.86 1.95 2.8051(17) 174 yes
C5 H5A O1 4_556 0.93 2.52 3.271(2) 138 yes

loop_
_geom_torsion_atom_site_label_1
_geom_torsion_atom_site_label_2
_geom_torsion_atom_site_label_3
_geom_torsion_atom_site_label_4
_geom_torsion
C7 N1 N2 C9 -0.58(16)
C6 C1 C2 C3 -0.6(3)
C1 C2 C3 C4 0.0(3)
C2 C3 C4 C5 0.8(2)
C2 C3 C4 C7 -176.37(15)
C3 C4 C5 C6 -1.0(2)
C7 C4 C5 C6 176.04(14)
C2 C1 C6 C5 0.3(3)
C4 C5 C6 C1 0.5(3)
N2 N1 C7 C8 0.47(17)
N2 N1 C7 C4 -176.45(13)
C5 C4 C7 N1 -21.3(2)
C3 C4 C7 N1 155.79(15)
C5 C4 C7 C8 162.67(16)
C3 C4 C7 C8 -20.3(2)
N1 C7 C8 C9 -0.15(17)
C4 C7 C8 C9 176.42(15)
N1 N2 C9 C8 0.47(17)
N1 N2 C9 C10 179.44(13)
C7 C8 C9 N2 -0.20(18)
C7 C8 C9 C10 -179.09(14)
C11 N3 C10 O1 6.6(3)
C11 N3 C10 C9 -172.88(14)
N2 C9 C10 O1 172.64(15)
C8 C9 C10 O1 -8.6(3)
N2 C9 C10 N3 -7.9(2)
C8 C9 C10 N3 170.90(15)
C10 N3 C11 C12 -105.64(19)
N3 C11 C12 C13 -104.23(19)
N3 C11 C12 C17 76.8(2)
C17 C12 C13 C14 -1.5(3)
C11 C12 C13 C14 179.53(18)
C12 C13 C14 C15 0.3(3)
C13 C14 C15 C16 0.8(4)
C14 C15 C16 C17 -0.5(4)
C15 C16 C17 C12 -0.7(3)
C13 C12 C17 C16 1.7(3)
C11 C12 C17 C16 -179.30(17)

loop_
_cod_related_entry_id
_cod_related_entry_database
_cod_related_entry_code
1 ChemSpider 5057098
